data_7060723
loop_
_publ_author_name
'Zhou, Wei'
'Li, Zheng'
'Tian, You-Ping'
'Han, Xiao-Xue'
'Liu, Xiong-Li'

_publ_section_title
;
 Chromone--indanedione reactant: a bifunctional 3C synthon for
 diastereoselective construction of skeleton-diversified
 bispiro-[chromanocyclopentane-oxindole-indanedione]
;
_journal_issue 28
_journal_name_full 'New Journal of Chemistry'
_journal_page_first 12356
_journal_page_last 12361
_journal_paper_doi 10.1039/D1NJ02257A
_journal_volume 45
_journal_year 2021
_chemical_formula_moiety 'C36 H31 N O9'
_chemical_formula_sum 'C36 H31 N O9'
_chemical_formula_weight 621.62
_space_group_crystal_system monoclinic
_space_group_IT_number 14
_space_group_name_Hall '-P 2ybc'
_space_group_name_H-M_alt 'P 1 21/c 1'
_atom_sites_solution_hydrogens geom
_atom_sites_solution_primary dual
_audit_creation_date 2021-02-04
_audit_creation_method
;
Olex2 1.3-alpha
(compiled 2020.09.11 svn.r3730fd0d for OlexSys, GUI svn.r6159)
;
_audit_update_record
;
2021-04-17 deposited with the CCDC.	2021-06-04 downloaded from the CCDC.
;
_cell_angle_alpha 90
_cell_angle_beta 104.624(6)
_cell_angle_gamma 90
_cell_formula_units_Z 8
_cell_length_a 18.9979(8)
_cell_length_b 13.7617(4)
_cell_length_c 25.5949(16)
_cell_measurement_reflns_used 5836
_cell_measurement_temperature 149.99(10)
_cell_measurement_theta_max 74.0100
_cell_measurement_theta_min 3.6530
_cell_volume 6474.8(6)
_computing_cell_refinement 'CrysAlisPro 1.171.38.43f (Rigaku OD, 2015)'
_computing_data_collection 'CrysAlisPro 1.171.38.43f (Rigaku OD, 2015)'
_computing_data_reduction 'CrysAlisPro 1.171.38.43f (Rigaku OD, 2015)'
_computing_molecular_graphics 'Olex2 1.3-alpha (Dolomanov et al., 2009)'
_computing_publication_material 'Olex2 1.3-alpha (Dolomanov et al., 2009)'
_computing_structure_refinement 'SHELXL 2018/3 (Sheldrick, 2015)'
_computing_structure_solution 'SHELXT 2018/2 (Sheldrick, 2018)'
_diffrn_ambient_environment N~2~
_diffrn_ambient_temperature 149.99(10)
_diffrn_detector 'CCD plate'
_diffrn_detector_area_resol_mean 5.2684
_diffrn_detector_type AtlasS2
_diffrn_measured_fraction_theta_full 1.000
_diffrn_measured_fraction_theta_max 1.000
_diffrn_measurement_details
;
List of Runs (angles in degrees, time in seconds):

  # Type    Start    End  Width  t~exp~   \w     \q     \k     \f   Frames
#--------------------------------------------------------------------------
  1  \w      1.00  81.00   1.00    1.00    --   40.73 -99.00 -30.00   80
  2  \w     36.00 122.00   1.00    2.00    --  108.83-125.00 -60.00   86
  3  \w     35.00  69.00   1.00    2.00    --  108.83 -94.00  60.00   34
  4  \w     52.00 119.00   1.00    2.00    --  108.83 -45.00 120.00   67
  5  \w     51.00 178.00   1.00    2.00    --  108.83   0.00  60.00  127
  6  \w     91.00 163.00   1.00    2.00    --  108.83  61.00 -90.00   72
  7  \w     63.00 112.00   1.00    1.00    --   40.73  38.00-180.00   49
  8  \w    -27.00  -2.00   1.00    1.00    --  -40.73 125.00 -60.00   25
  9  \w     27.00 102.00   1.00    2.00    --  108.83 -94.00 150.00   75
 10  \w    -95.00 -68.00   1.00    1.00    --  -40.73 125.00 -60.00   27
 11  \w   -113.00 -14.00   1.00    1.00    --  -40.73 -57.00  90.00   99
;
_diffrn_measurement_device 'four-circle diffractometer'
_diffrn_measurement_device_type 'SuperNova, Dual, Cu at zero, AtlasS2'
_diffrn_measurement_method '\w scans'
_diffrn_orient_matrix_type 'CrysAlisPro convention (1999,Acta A55,543-557)'
_diffrn_orient_matrix_UB_11 0.0080845000
_diffrn_orient_matrix_UB_12 -0.1075206000
_diffrn_orient_matrix_UB_13 -0.0142411000
_diffrn_orient_matrix_UB_21 0.0385132000
_diffrn_orient_matrix_UB_22 -0.0213309000
_diffrn_orient_matrix_UB_23 0.0594457000
_diffrn_orient_matrix_UB_31 -0.0739276000
_diffrn_orient_matrix_UB_32 -0.0230037000
_diffrn_orient_matrix_UB_33 0.0116013000
_diffrn_radiation_monochromator mirror
_diffrn_radiation_probe x-ray
_diffrn_radiation_type 'Cu K\a'
_diffrn_radiation_wavelength 1.54184
_diffrn_reflns_av_R_equivalents 0.0608
_diffrn_reflns_av_unetI/netI 0.0708
_diffrn_reflns_Laue_measured_fraction_full 1.000
_diffrn_reflns_Laue_measured_fraction_max 1.000
_diffrn_reflns_limit_h_max 19
_diffrn_reflns_limit_h_min -22
_diffrn_reflns_limit_k_max 16
_diffrn_reflns_limit_k_min -15
_diffrn_reflns_limit_l_max 30
_diffrn_reflns_limit_l_min -26
_diffrn_reflns_number 24364
_diffrn_reflns_point_group_measured_fraction_full 1.000
_diffrn_reflns_point_group_measured_fraction_max 1.000
_diffrn_reflns_theta_full 66.595
_diffrn_reflns_theta_max 66.595
_diffrn_reflns_theta_min 3.569
_diffrn_source 'micro-focus sealed X-ray tube'
_diffrn_source_type 'SuperNova (Cu) X-ray Source'
_exptl_absorpt_coefficient_mu 0.762
_exptl_absorpt_correction_T_max 1.00000
_exptl_absorpt_correction_T_min 0.29006
_exptl_absorpt_correction_type multi-scan
_exptl_absorpt_process_details
;
CrysAlisPro 1.171.38.43f (Rigaku Oxford Diffraction, 2015)
Empirical absorption correction using spherical harmonics,
 implemented in SCALE3 ABSPACK scaling algorithm.
;
_exptl_crystal_colour colourless
_exptl_crystal_colour_primary colourless
_exptl_crystal_density_diffrn 1.275
_exptl_crystal_description block
_exptl_crystal_F_000 2608
_exptl_crystal_size_max 0.13
_exptl_crystal_size_mid 0.12
_exptl_crystal_size_min 0.11
_refine_diff_density_max 0.381
_refine_diff_density_min -0.383
_refine_diff_density_rms 0.076
_refine_ls_extinction_method none
_refine_ls_goodness_of_fit_ref 1.039
_refine_ls_hydrogen_treatment constr
_refine_ls_matrix_type full
_refine_ls_number_parameters 841
_refine_ls_number_reflns 11434
_refine_ls_number_restraints 0
_refine_ls_restrained_S_all 1.039
_refine_ls_R_factor_all 0.1194
_refine_ls_R_factor_gt 0.0926
_refine_ls_shift/su_max 0.000
_refine_ls_shift/su_mean 0.000
_refine_ls_structure_factor_coef Fsqd
_refine_ls_weighting_details 'w=1/[\s^2^(Fo^2^)+(0.0881P)^2^+19.7431P] where P=(Fo^2^+2Fc^2^)/3'
_refine_ls_weighting_scheme calc
_refine_ls_wR_factor_gt 0.2345
_refine_ls_wR_factor_ref 0.2529
_reflns_Friedel_coverage 0.000
_reflns_number_gt 8125
_reflns_number_total 11434
_reflns_threshold_expression 'I > 2\s(I)'
_cod_data_source_file d1nj02257a2.cif
_cod_data_source_block tm-20
_cod_depositor_comments 'Adding full bibliography for 7060723--7060724.cif.'
_cod_database_code 7060723
_shelx_shelxl_version_number 2018/3
_shelx_space_group_comment
;
The symmetry employed for this shelxl refinement is uniquely defined
by the following loop, which should always be used as a source of
symmetry information in preference to the above space-group names.
They are only intended as comments.
;
_reflns_odcompleteness_completeness 99.97
_reflns_odcompleteness_iscentric 1
_reflns_odcompleteness_theta 66.97
_olex2_refinement_description
;
1. Fixed Uiso
 At 1.2 times of:
  All C(H) groups
 At 1.5 times of:
  All C(H,H,H) groups
2.a Ternary CH refined with riding coordinates:
 C10(H10), C11(H11), C13(H13), C45(H45), C46(H46), C48(H48)
2.b Aromatic/amide H refined with riding coordinates:
 C2(H2), C3(H3), C4(H4), C5(H5), C16(H16), C18(H18), C19(H19), C27(H27),
 C28(H28), C30(H30), C37(H37), C38(H38), C41(H41), C54(H54), C55(H55), C56(H56),
  C57(H57), C64(H64), C66(H66), C67(H67)
2.c Idealised Me refined as rotating group:
 C22(H22A,H22B,H22C), C23(H23A,H23B,H23C), C31(H31A,H31B,H31C), C34(H34A,H34B,
 H34C), C35(H35A,H35B,H35C), C36(H36A,H36B,H36C), C43(H43A,H43B,H43C), C60(H60A,
 H60B,H60C), C61(H61A,H61B,H61C), C62(H62A,H62B,H62C), C69(H69A,H69B,H69C),
 C71(H71A,H71B,H71C)
;
_smtbx_masks_void_probe_radius 1.2
_smtbx_masks_void_truncation_radius 1.2
_olex2_date_sample_data_collection 2021-02-03
_olex2_submission_special_instructions 'No special instructions were received'
_oxdiff_exptl_absorpt_empirical_details
;
Empirical correction (ABSPACK) includes:
- Absorption correction using spherical harmonics
- Frame scaling
;
_oxdiff_exptl_absorpt_empirical_full_max 2.272
_oxdiff_exptl_absorpt_empirical_full_min 0.252

loop_
_space_group_symop_operation_xyz
'x, y, z'
'-x, y+1/2, -z+1/2'
'-x, -y, -z'
'x, -y-1/2, z-1/2'

loop_
_atom_site_label
_atom_site_type_symbol
_atom_site_fract_x
_atom_site_fract_y
_atom_site_fract_z
_atom_site_U_iso_or_equiv
_atom_site_adp_type
_atom_site_occupancy
_atom_site_site_symmetry_order
_atom_site_calc_flag
_atom_site_refinement_flags_posn
_atom_site_refinement_flags_adp
_atom_site_refinement_flags_occupancy
_atom_site_disorder_assembly
_atom_site_disorder_group
O1 O 0.76994(19) 0.9428(2) 0.17888(14) 0.0438(8) Uani 1 1 d . . . . .
O2 O 0.76439(16) 0.7905(2) 0.14469(13) 0.0332(7) Uani 1 1 d . . . . .
O3 O 0.9007(2) 0.4392(3) 0.15245(19) 0.0610(12) Uani 1 1 d . . . . .
O4 O 0.84006(17) 0.6053(2) 0.26730(13) 0.0363(7) Uani 1 1 d . . . . .
O5 O 0.99611(16) 0.6858(2) 0.30115(13) 0.0356(7) Uani 1 1 d . . . . .
O6 O 0.94150(17) 0.9823(2) 0.24843(14) 0.0384(8) Uani 1 1 d . . . . .
O7 O 0.76123(16) 0.8579(2) 0.32801(13) 0.0352(7) Uani 1 1 d . . . . .
O8 O 0.95618(17) 0.9158(2) 0.39355(14) 0.0408(8) Uani 1 1 d . . . . .
O9 O 1.1632(2) 0.7024(3) 0.51099(16) 0.0600(11) Uani 1 1 d . . . . .
N1 N 0.89401(19) 0.5794(3) 0.19597(16) 0.0321(8) Uani 1 1 d . . . . .
C1 C 0.8510(2) 1.0563(3) 0.28646(19) 0.0329(10) Uani 1 1 d . . . . .
C2 C 0.8612(3) 1.1552(3) 0.2815(2) 0.0374(11) Uani 1 1 d . . . . .
H2 H 0.898274 1.179150 0.267355 0.045 Uiso 1 1 calc R U . . .
C3 C 0.8136(3) 1.2172(3) 0.2985(2) 0.0411(12) Uani 1 1 d . . . . .
H3 H 0.819185 1.284039 0.296064 0.049 Uiso 1 1 calc R U . . .
C4 C 0.7580(3) 1.1811(3) 0.3191(2) 0.0392(11) Uani 1 1 d . . . . .
H4 H 0.725779 1.224353 0.328646 0.047 Uiso 1 1 calc R U . . .
C5 C 0.7492(2) 1.0827(3) 0.3258(2) 0.0349(10) Uani 1 1 d . . . . .
H5 H 0.712972 1.059329 0.341076 0.042 Uiso 1 1 calc R U . . .
C6 C 0.7960(2) 1.0200(3) 0.30895(19) 0.0309(10) Uani 1 1 d . . . . .
C7 C 0.7980(2) 0.9128(3) 0.30960(19) 0.0312(10) Uani 1 1 d . . . . .
C8 C 0.8583(2) 0.8801(3) 0.28220(19) 0.0298(9) Uani 1 1 d . . . . .
C9 C 0.8907(2) 0.9745(3) 0.26943(19) 0.0311(10) Uani 1 1 d . . . . .
C10 C 0.9117(2) 0.8094(3) 0.31793(19) 0.0297(9) Uani 1 1 d . . . . .
H10 H 0.882830 0.756627 0.327694 0.036 Uiso 1 1 calc R U . . .
C11 C 0.9523(2) 0.7673(3) 0.27948(19) 0.0303(10) Uani 1 1 d . . . . .
H11 H 0.983389 0.817843 0.270118 0.036 Uiso 1 1 calc R U . . .
C12 C 0.8914(2) 0.7413(3) 0.22857(19) 0.0294(9) Uani 1 1 d . . . . .
C13 C 0.8280(2) 0.8098(3) 0.23395(19) 0.0292(9) Uani 1 1 d . . . . .
H13 H 0.793229 0.767806 0.245704 0.035 Uiso 1 1 calc R U . . .
C14 C 0.8711(2) 0.6350(3) 0.2344(2) 0.0322(10) Uani 1 1 d . . . . .
C15 C 0.9174(2) 0.7393(3) 0.17755(19) 0.0298(9) Uani 1 1 d . . . . .
C16 C 0.9390(2) 0.8147(3) 0.1494(2) 0.0356(10) Uani 1 1 d . . . . .
H16 H 0.939866 0.878093 0.162169 0.043 Uiso 1 1 calc R U . . .
C17 C 0.9595(3) 0.7950(4) 0.1018(2) 0.0406(11) Uani 1 1 d . . . . .
C18 C 0.9591(3) 0.6997(4) 0.0850(2) 0.0464(13) Uani 1 1 d . . . . .
H18 H 0.972943 0.686709 0.053399 0.056 Uiso 1 1 calc R U . . .
C19 C 0.9389(3) 0.6219(4) 0.1131(2) 0.0451(12) Uani 1 1 d . . . . .
H19 H 0.939491 0.558224 0.100991 0.054 Uiso 1 1 calc R U . . .
C20 C 0.9180(2) 0.6441(3) 0.1597(2) 0.0339(10) Uani 1 1 d . . . . .
C21 C 0.8932(3) 0.4786(3) 0.1927(2) 0.0441(13) Uani 1 1 d . . . . .
C22 C 0.8863(3) 0.4232(4) 0.2420(3) 0.0495(14) Uani 1 1 d . . . . .
H22A H 0.921648 0.446834 0.273134 0.074 Uiso 1 1 calc R U . . .
H22B H 0.894526 0.355346 0.237191 0.074 Uiso 1 1 calc R U . . .
H22C H 0.838344 0.432233 0.247019 0.074 Uiso 1 1 calc R U . . .
C23 C 0.9793(3) 0.8762(4) 0.0687(3) 0.0567(15) Uani 1 1 d . . . . .
H23A H 0.936355 0.898416 0.042934 0.085 Uiso 1 1 calc R U . . .
H23B H 1.013872 0.853002 0.049994 0.085 Uiso 1 1 calc R U . . .
H23C H 1.000216 0.928918 0.092035 0.085 Uiso 1 1 calc R U . . .
C24 C 0.9650(2) 0.8427(3) 0.36966(19) 0.0323(10) Uani 1 1 d . . . . .
C25 C 1.0241(2) 0.7719(3) 0.3880(2) 0.0328(10) Uani 1 1 d . . . . .
C26 C 1.0354(2) 0.6967(3) 0.3539(2) 0.0357(10) Uani 1 1 d . . . . .
C27 C 1.0897(3) 0.6277(4) 0.3730(2) 0.0427(12) Uani 1 1 d . . . . .
H27 H 1.098231 0.578852 0.350268 0.051 Uiso 1 1 calc R U . . .
C28 C 1.1303(3) 0.6322(4) 0.4252(2) 0.0461(12) Uani 1 1 d . . . . .
H28 H 1.165348 0.584971 0.437983 0.055 Uiso 1 1 calc R U . . .
C29 C 1.1200(3) 0.7068(4) 0.4597(2) 0.0449(12) Uani 1 1 d . . . . .
C30 C 1.0672(2) 0.7767(4) 0.4410(2) 0.0392(11) Uani 1 1 d . . . . .
H30 H 1.060509 0.826822 0.463697 0.047 Uiso 1 1 calc R U . . .
C31 C 1.1559(3) 0.7794(6) 0.5463(3) 0.075(2) Uani 1 1 d . . . . .
H31A H 1.169369 0.839704 0.532591 0.112 Uiso 1 1 calc R U . . .
H31B H 1.187140 0.767519 0.581553 0.112 Uiso 1 1 calc R U . . .
H31C H 1.106358 0.783096 0.548660 0.112 Uiso 1 1 calc R U . . .
C32 C 0.7848(2) 0.8578(3) 0.1823(2) 0.0324(10) Uani 1 1 d . . . . .
C33 C 0.7182(3) 0.8125(4) 0.0900(2) 0.0426(12) Uani 1 1 d . . . . .
C34 C 0.6436(3) 0.8438(5) 0.0950(2) 0.0547(14) Uani 1 1 d . . . . .
H34A H 0.623997 0.794738 0.113989 0.082 Uiso 1 1 calc R U . . .
H34B H 0.611851 0.852588 0.059675 0.082 Uiso 1 1 calc R U . . .
H34C H 0.647776 0.903904 0.114621 0.082 Uiso 1 1 calc R U . . .
C35 C 0.7158(4) 0.7162(5) 0.0618(3) 0.0681(19) Uani 1 1 d . . . . .
H35A H 0.764537 0.694453 0.064070 0.102 Uiso 1 1 calc R U . . .
H35B H 0.690107 0.723234 0.024538 0.102 Uiso 1 1 calc R U . . .
H35C H 0.691333 0.669410 0.078742 0.102 Uiso 1 1 calc R U . . .
C36 C 0.7533(3) 0.8907(5) 0.0631(2) 0.0605(16) Uani 1 1 d . . . . .
H36A H 0.752057 0.951598 0.081200 0.091 Uiso 1 1 calc R U . . .
H36B H 0.727183 0.896732 0.025921 0.091 Uiso 1 1 calc R U . . .
H36C H 0.802915 0.873329 0.065309 0.091 Uiso 1 1 calc R U . . .
O10 O 0.2986(2) 0.6364(3) -0.00662(15) 0.0520(9) Uani 1 1 d . . . . .
O11 O 0.53222(17) 0.4528(2) 0.09607(13) 0.0367(7) Uani 1 1 d . . . . .
O12 O 0.50208(15) 0.6909(2) 0.18752(13) 0.0312(7) Uani 1 1 d . . . . .
O13 O 0.65804(16) 0.7682(2) 0.22011(13) 0.0326(7) Uani 1 1 d . . . . .
O14 O 0.73425(17) 0.5142(2) 0.16091(14) 0.0354(7) Uani 1 1 d . . . . .
O15 O 0.55831(17) 0.3903(2) 0.24462(14) 0.0372(8) Uani 1 1 d . . . . .
O16 O 0.72634(18) 0.4301(2) 0.30750(14) 0.0414(8) Uani 1 1 d . . . . .
O17 O 0.73408(16) 0.5828(2) 0.34172(13) 0.0334(7) Uani 1 1 d . . . . .
O18 O 0.59534(19) 0.9392(2) 0.33199(15) 0.0431(8) Uani 1 1 d . . . . .
N2 N 0.60464(19) 0.7959(2) 0.29145(15) 0.0289(8) Uani 1 1 d . . . . .
C37 C 0.3500(3) 0.7269(3) 0.0709(2) 0.0405(11) Uani 1 1 d . . . . .
H37 H 0.313214 0.772270 0.058862 0.049 Uiso 1 1 calc R U . . .
C38 C 0.4000(3) 0.7411(3) 0.1194(2) 0.0376(11) Uani 1 1 d . . . . .
H38 H 0.396480 0.795522 0.140162 0.045 Uiso 1 1 calc R U . . .
C39 C 0.4558(2) 0.6742(3) 0.13768(18) 0.0307(9) Uani 1 1 d . . . . .
C40 C 0.4625(2) 0.5945(3) 0.10502(19) 0.0310(10) Uani 1 1 d . . . . .
C41 C 0.4104(2) 0.5804(3) 0.05584(19) 0.0350(10) Uani 1 1 d . . . . .
H41 H 0.414165 0.527146 0.034336 0.042 Uiso 1 1 calc R U . . .
C42 C 0.3539(3) 0.6449(3) 0.0393(2) 0.0387(11) Uani 1 1 d . . . . .
C43 C 0.2970(3) 0.5489(4) -0.0365(2) 0.0580(16) Uani 1 1 d . . . . .
H43A H 0.253747 0.547532 -0.065658 0.087 Uiso 1 1 calc R U . . .
H43B H 0.297018 0.494216 -0.013233 0.087 Uiso 1 1 calc R U . . .
H43C H 0.339006 0.546019 -0.050822 0.087 Uiso 1 1 calc R U . . .
C44 C 0.5248(2) 0.5265(3) 0.12077(19) 0.0301(9) Uani 1 1 d . . . . .
C45 C 0.5810(2) 0.5617(3) 0.17013(18) 0.0279(9) Uani 1 1 d . . . . .
H45 H 0.608404 0.613640 0.157917 0.034 Uiso 1 1 calc R U . . .
C46 C 0.5437(2) 0.6073(3) 0.20945(18) 0.0291(9) Uani 1 1 d . . . . .
H46 H 0.511606 0.559216 0.219828 0.035 Uiso 1 1 calc R U . . .
C47 C 0.6054(2) 0.6337(3) 0.25925(17) 0.0257(9) Uani 1 1 d . . . . .
C48 C 0.6682(2) 0.5631(3) 0.25337(19) 0.0292(9) Uani 1 1 d . . . . .
H48 H 0.702789 0.604595 0.241132 0.035 Uiso 1 1 calc R U . . .
C49 C 0.6369(2) 0.4940(3) 0.20516(18) 0.0291(9) Uani 1 1 d . . . . .
C50 C 0.6951(2) 0.4595(3) 0.17722(19) 0.0291(9) Uani 1 1 d . . . . .
C51 C 0.6929(2) 0.3517(3) 0.17384(19) 0.0320(10) Uani 1 1 d . . . . .
C52 C 0.6389(2) 0.3164(3) 0.1969(2) 0.0322(10) Uani 1 1 d . . . . .
C53 C 0.6043(2) 0.3972(3) 0.21943(19) 0.0307(10) Uani 1 1 d . . . . .
C54 C 0.6250(3) 0.2181(3) 0.1977(2) 0.0364(11) Uani 1 1 d . . . . .
H54 H 0.588985 0.194313 0.212975 0.044 Uiso 1 1 calc R U . . .
C55 C 0.6662(3) 0.1559(3) 0.1751(2) 0.0442(12) Uani 1 1 d . . . . .
H55 H 0.657577 0.089343 0.175063 0.053 Uiso 1 1 calc R U . . .
C56 C 0.7203(3) 0.1910(4) 0.1524(2) 0.0461(13) Uani 1 1 d . . . . .
H56 H 0.747534 0.147425 0.137781 0.055 Uiso 1 1 calc R U . . .
C57 C 0.7344(3) 0.2894(3) 0.1510(2) 0.0393(11) Uani 1 1 d . . . . .
H57 H 0.770204 0.312989 0.135410 0.047 Uiso 1 1 calc R U . . .
C58 C 0.7124(2) 0.5155(3) 0.30411(19) 0.0308(10) Uani 1 1 d . . . . .
C59 C 0.7796(3) 0.5598(4) 0.3965(2) 0.0377(11) Uani 1 1 d . . . . .
C60 C 0.7392(3) 0.4902(4) 0.4244(2) 0.0499(13) Uani 1 1 d . . . . .
H60A H 0.693678 0.518674 0.426139 0.075 Uiso 1 1 calc R U . . .
H60B H 0.767992 0.477318 0.460274 0.075 Uiso 1 1 calc R U . . .
H60C H 0.730169 0.430488 0.404405 0.075 Uiso 1 1 calc R U . . .
C61 C 0.7875(3) 0.6581(4) 0.4231(2) 0.0497(13) Uani 1 1 d . . . . .
H61A H 0.812232 0.701197 0.404178 0.075 Uiso 1 1 calc R U . . .
H61B H 0.815181 0.651957 0.459922 0.075 Uiso 1 1 calc R U . . .
H61C H 0.740246 0.683769 0.422164 0.075 Uiso 1 1 calc R U . . .
C62 C 0.8522(3) 0.5202(5) 0.3926(2) 0.0571(15) Uani 1 1 d . . . . .
H62A H 0.845013 0.459869 0.373162 0.086 Uiso 1 1 calc R U . . .
H62B H 0.882617 0.509595 0.428243 0.086 Uiso 1 1 calc R U . . .
H62C H 0.875147 0.566047 0.373914 0.086 Uiso 1 1 calc R U . . .
C63 C 0.5821(2) 0.6372(3) 0.31138(18) 0.0294(9) Uani 1 1 d . . . . .
C64 C 0.5606(2) 0.5622(3) 0.33994(19) 0.0339(10) Uani 1 1 d . . . . .
H64 H 0.559640 0.498442 0.327664 0.041 Uiso 1 1 calc R U . . .
C65 C 0.5403(3) 0.5838(4) 0.3877(2) 0.0392(11) Uani 1 1 d . . . . .
C66 C 0.5410(3) 0.6805(4) 0.4040(2) 0.0407(11) Uani 1 1 d . . . . .
H66 H 0.527392 0.694881 0.435551 0.049 Uiso 1 1 calc R U . . .
C67 C 0.5611(2) 0.7560(3) 0.37508(19) 0.0352(10) Uani 1 1 d . . . . .
H67 H 0.560785 0.820155 0.386472 0.042 Uiso 1 1 calc R U . . .
C68 C 0.5818(2) 0.7322(3) 0.32852(19) 0.0298(9) Uani 1 1 d . . . . .
C69 C 0.5189(4) 0.5025(4) 0.4203(3) 0.0583(15) Uani 1 1 d . . . . .
H69A H 0.506762 0.445708 0.398045 0.088 Uiso 1 1 calc R U . . .
H69B H 0.477505 0.522119 0.432837 0.088 Uiso 1 1 calc R U . . .
H69C H 0.558780 0.487960 0.450685 0.088 Uiso 1 1 calc R U . . .
C70 C 0.6027(2) 0.8972(3) 0.2924(2) 0.0353(10) Uani 1 1 d . . . . .
C71 C 0.6077(3) 0.9495(3) 0.2420(2) 0.0388(11) Uani 1 1 d . . . . .
H71A H 0.596528 1.016960 0.244899 0.058 Uiso 1 1 calc R U . . .
H71B H 0.573705 0.921577 0.211421 0.058 Uiso 1 1 calc R U . . .
H71C H 0.656133 0.943263 0.237395 0.058 Uiso 1 1 calc R U . . .
C72 C 0.6265(2) 0.7391(3) 0.25310(18) 0.0286(9) Uani 1 1 d . . . . .

loop_
_atom_site_aniso_label
_atom_site_aniso_U_11
_atom_site_aniso_U_22
_atom_site_aniso_U_33
_atom_site_aniso_U_23
_atom_site_aniso_U_13
_atom_site_aniso_U_12
O1 0.049(2) 0.0248(17) 0.055(2) 0.0000(15) 0.0084(16) 0.0067(15)
O2 0.0320(16) 0.0268(16) 0.0436(18) -0.0040(13) 0.0148(14) 0.0013(13)
O3 0.067(3) 0.0308(19) 0.102(3) -0.018(2) 0.053(2) -0.0073(18)
O4 0.0335(16) 0.0283(16) 0.052(2) 0.0030(14) 0.0207(15) 0.0017(13)
O5 0.0300(16) 0.0274(16) 0.050(2) -0.0022(14) 0.0115(14) 0.0068(13)
O6 0.0335(17) 0.0252(16) 0.063(2) 0.0023(15) 0.0250(16) 0.0001(13)
O7 0.0288(16) 0.0294(16) 0.053(2) -0.0013(14) 0.0202(14) -0.0057(13)
O8 0.0366(17) 0.0322(18) 0.054(2) -0.0059(15) 0.0129(15) 0.0029(14)
O9 0.057(2) 0.069(3) 0.049(2) 0.003(2) 0.0050(18) 0.018(2)
N1 0.0254(18) 0.0189(18) 0.057(2) -0.0013(16) 0.0195(17) -0.0007(14)
C1 0.031(2) 0.029(2) 0.040(3) -0.0046(19) 0.0114(19) -0.0015(18)
C2 0.042(3) 0.022(2) 0.053(3) 0.000(2) 0.020(2) -0.0011(19)
C3 0.045(3) 0.018(2) 0.065(3) -0.004(2) 0.022(2) 0.000(2)
C4 0.042(3) 0.027(2) 0.052(3) -0.005(2) 0.018(2) 0.009(2)
C5 0.030(2) 0.028(2) 0.050(3) -0.005(2) 0.015(2) -0.0046(18)
C6 0.028(2) 0.023(2) 0.044(3) 0.0020(18) 0.0130(19) 0.0036(17)
C7 0.024(2) 0.027(2) 0.044(3) -0.0051(19) 0.0101(18) -0.0021(18)
C8 0.024(2) 0.020(2) 0.050(3) -0.0004(18) 0.0181(19) -0.0004(16)
C9 0.024(2) 0.021(2) 0.051(3) 0.0003(19) 0.0150(19) -0.0006(17)
C10 0.025(2) 0.018(2) 0.049(3) -0.0017(18) 0.0135(19) 0.0010(16)
C11 0.025(2) 0.018(2) 0.052(3) -0.0019(18) 0.0160(19) -0.0008(16)
C12 0.027(2) 0.021(2) 0.045(3) -0.0038(18) 0.0162(18) 0.0024(17)
C13 0.025(2) 0.0151(19) 0.051(3) -0.0005(18) 0.0163(19) 0.0000(16)
C14 0.031(2) 0.018(2) 0.051(3) -0.0002(19) 0.016(2) 0.0018(17)
C15 0.0197(19) 0.021(2) 0.053(3) -0.0003(18) 0.0165(18) -0.0038(16)
C16 0.029(2) 0.027(2) 0.056(3) -0.005(2) 0.021(2) -0.0054(18)
C17 0.035(2) 0.039(3) 0.054(3) -0.001(2) 0.022(2) -0.004(2)
C18 0.045(3) 0.044(3) 0.060(3) -0.010(2) 0.031(3) -0.005(2)
C19 0.044(3) 0.034(3) 0.066(4) -0.009(2) 0.031(3) -0.003(2)
C20 0.027(2) 0.025(2) 0.054(3) 0.000(2) 0.017(2) -0.0002(18)
C21 0.030(2) 0.026(2) 0.083(4) -0.006(2) 0.027(2) 0.0020(19)
C22 0.040(3) 0.024(2) 0.093(4) 0.009(3) 0.032(3) 0.006(2)
C23 0.062(4) 0.053(3) 0.066(4) 0.004(3) 0.036(3) -0.011(3)
C24 0.028(2) 0.025(2) 0.048(3) 0.0002(19) 0.0163(19) -0.0041(18)
C25 0.028(2) 0.023(2) 0.049(3) 0.0023(19) 0.014(2) -0.0035(18)
C26 0.031(2) 0.027(2) 0.051(3) 0.002(2) 0.014(2) 0.0005(18)
C27 0.043(3) 0.028(2) 0.060(3) 0.002(2) 0.018(2) 0.008(2)
C28 0.045(3) 0.037(3) 0.055(3) 0.006(2) 0.012(2) 0.014(2)
C29 0.038(3) 0.046(3) 0.049(3) 0.007(2) 0.009(2) 0.001(2)
C30 0.033(2) 0.035(3) 0.051(3) 0.000(2) 0.013(2) -0.002(2)
C31 0.051(4) 0.115(6) 0.052(4) -0.017(4) 0.000(3) 0.021(4)
C32 0.026(2) 0.024(2) 0.051(3) -0.0014(19) 0.0166(19) -0.0011(17)
C33 0.047(3) 0.041(3) 0.042(3) 0.000(2) 0.015(2) 0.003(2)
C34 0.038(3) 0.072(4) 0.053(3) 0.002(3) 0.011(2) 0.008(3)
C35 0.092(5) 0.054(4) 0.049(3) -0.013(3) 0.000(3) 0.014(3)
C36 0.063(4) 0.075(4) 0.049(3) 0.008(3) 0.023(3) -0.015(3)
O10 0.054(2) 0.045(2) 0.051(2) -0.0063(17) 0.0009(17) 0.0134(17)
O11 0.0372(17) 0.0242(16) 0.049(2) -0.0061(14) 0.0117(14) 0.0026(13)
O12 0.0272(15) 0.0202(14) 0.0467(18) -0.0029(13) 0.0106(13) 0.0049(12)
O13 0.0312(16) 0.0225(15) 0.0501(19) 0.0005(13) 0.0216(14) -0.0037(12)
O14 0.0330(16) 0.0231(16) 0.056(2) -0.0032(14) 0.0221(15) -0.0026(13)
O15 0.0344(17) 0.0268(16) 0.058(2) 0.0016(14) 0.0262(15) -0.0003(13)
O16 0.0452(19) 0.0276(18) 0.051(2) -0.0004(14) 0.0113(15) 0.0093(14)
O17 0.0328(16) 0.0263(16) 0.0427(18) -0.0007(13) 0.0128(13) 0.0023(13)
O18 0.049(2) 0.0237(16) 0.064(2) -0.0114(16) 0.0277(18) -0.0027(14)
N2 0.0279(18) 0.0198(17) 0.042(2) -0.0026(15) 0.0149(16) -0.0009(14)
C37 0.036(2) 0.028(2) 0.056(3) 0.001(2) 0.008(2) 0.009(2)
C38 0.040(3) 0.023(2) 0.050(3) -0.003(2) 0.012(2) -0.0006(19)
C39 0.033(2) 0.020(2) 0.041(3) -0.0012(18) 0.0122(19) -0.0022(17)
C40 0.031(2) 0.018(2) 0.047(3) 0.0017(18) 0.0152(19) 0.0003(17)
C41 0.037(2) 0.024(2) 0.045(3) -0.0018(19) 0.014(2) 0.0020(19)
C42 0.043(3) 0.027(2) 0.044(3) 0.001(2) 0.008(2) -0.002(2)
C43 0.065(4) 0.047(3) 0.055(3) -0.012(3) 0.000(3) 0.015(3)
C44 0.030(2) 0.018(2) 0.045(3) 0.0011(18) 0.0137(19) 0.0010(17)
C45 0.024(2) 0.0173(19) 0.047(3) -0.0021(18) 0.0183(18) -0.0011(16)
C46 0.029(2) 0.021(2) 0.040(2) -0.0012(17) 0.0133(18) 0.0013(17)
C47 0.0220(19) 0.018(2) 0.040(2) 0.0003(17) 0.0132(17) -0.0031(16)
C48 0.024(2) 0.018(2) 0.050(3) -0.0014(18) 0.0185(19) 0.0030(16)
C49 0.033(2) 0.021(2) 0.039(2) 0.0009(17) 0.0187(19) 0.0019(17)
C50 0.025(2) 0.018(2) 0.045(3) -0.0058(18) 0.0116(18) -0.0012(17)
C51 0.030(2) 0.020(2) 0.049(3) -0.0027(18) 0.0144(19) 0.0000(17)
C52 0.029(2) 0.016(2) 0.053(3) 0.0006(18) 0.015(2) 0.0000(17)
C53 0.024(2) 0.021(2) 0.049(3) -0.0004(18) 0.0117(19) 0.0020(17)
C54 0.036(2) 0.021(2) 0.057(3) -0.001(2) 0.020(2) 0.0012(18)
C55 0.050(3) 0.018(2) 0.070(4) -0.001(2) 0.026(3) 0.000(2)
C56 0.051(3) 0.025(2) 0.068(4) -0.008(2) 0.025(3) 0.006(2)
C57 0.037(2) 0.029(2) 0.059(3) -0.002(2) 0.025(2) 0.003(2)
C58 0.028(2) 0.021(2) 0.048(3) -0.0001(19) 0.0175(19) 0.0009(17)
C59 0.037(2) 0.034(3) 0.043(3) 0.003(2) 0.012(2) 0.002(2)
C60 0.062(3) 0.048(3) 0.041(3) 0.008(2) 0.013(2) 0.003(3)
C61 0.060(3) 0.042(3) 0.044(3) -0.002(2) 0.007(3) -0.004(3)
C62 0.037(3) 0.083(4) 0.051(3) 0.005(3) 0.010(2) 0.015(3)
C63 0.026(2) 0.024(2) 0.040(2) 0.0001(18) 0.0126(18) 0.0013(17)
C64 0.029(2) 0.026(2) 0.050(3) 0.0016(19) 0.016(2) -0.0001(18)
C65 0.034(2) 0.041(3) 0.047(3) 0.003(2) 0.019(2) 0.001(2)
C66 0.040(3) 0.045(3) 0.044(3) 0.000(2) 0.023(2) 0.000(2)
C67 0.036(2) 0.030(2) 0.044(3) -0.003(2) 0.017(2) 0.0030(19)
C68 0.0205(19) 0.029(2) 0.044(3) 0.0015(19) 0.0140(18) -0.0019(17)
C69 0.070(4) 0.052(3) 0.063(4) 0.006(3) 0.036(3) -0.011(3)
C70 0.022(2) 0.029(2) 0.058(3) -0.001(2) 0.017(2) -0.0031(18)
C71 0.036(2) 0.014(2) 0.070(3) 0.005(2) 0.020(2) 0.0078(18)
C72 0.0174(18) 0.028(2) 0.044(3) -0.0012(18) 0.0134(18) 0.0010(16)

loop_
_atom_type_symbol
_atom_type_description
_atom_type_scat_dispersion_real
_atom_type_scat_dispersion_imag
_atom_type_scat_source
C C 0.0181 0.0091 'International Tables Vol C Tables 4.2.6.8 and 6.1.1.4'
H H 0.0000 0.0000 'International Tables Vol C Tables 4.2.6.8 and 6.1.1.4'
N N 0.0311 0.0180 'International Tables Vol C Tables 4.2.6.8 and 6.1.1.4'
O O 0.0492 0.0322 'International Tables Vol C Tables 4.2.6.8 and 6.1.1.4'

loop_
_geom_angle_atom_site_label_1
_geom_angle_atom_site_label_2
_geom_angle_atom_site_label_3
_geom_angle
_geom_angle_site_symmetry_1
_geom_angle_site_symmetry_3
_geom_angle_publ_flag
C32 O2 C33 122.7(4) . . ?
C26 O5 C11 114.5(3) . . ?
C29 O9 C31 116.6(5) . . ?
C14 N1 C20 108.6(3) . . ?
C21 N1 C14 126.0(4) . . ?
C21 N1 C20 125.3(4) . . ?
C2 C1 C6 121.5(4) . . ?
C2 C1 C9 128.9(4) . . ?
C6 C1 C9 109.6(4) . . ?
C1 C2 H2 121.4 . . ?
C1 C2 C3 117.2(4) . . ?
C3 C2 H2 121.4 . . ?
C2 C3 H3 119.4 . . ?
C4 C3 C2 121.1(4) . . ?
C4 C3 H3 119.4 . . ?
C3 C4 H4 119.1 . . ?
C5 C4 C3 121.8(4) . . ?
C5 C4 H4 119.1 . . ?
C4 C5 H5 121.2 . . ?
C4 C5 C6 117.7(4) . . ?
C6 C5 H5 121.2 . . ?
C1 C6 C7 109.9(4) . . ?
C5 C6 C1 120.6(4) . . ?
C5 C6 C7 129.5(4) . . ?
O7 C7 C6 128.0(4) . . ?
O7 C7 C8 124.2(4) . . ?
C6 C7 C8 107.7(4) . . ?
C7 C8 C13 111.7(3) . . ?
C9 C8 C7 103.7(3) . . ?
C9 C8 C10 115.6(4) . . ?
C9 C8 C13 116.9(4) . . ?
C10 C8 C7 111.6(4) . . ?
C10 C8 C13 97.8(3) . . ?
O6 C9 C1 125.4(4) . . ?
O6 C9 C8 125.6(4) . . ?
C1 C9 C8 109.0(3) . . ?
C8 C10 H10 107.1 . . ?
C11 C10 C8 103.0(4) . . ?
C11 C10 H10 107.1 . . ?
C11 C10 C24 110.3(3) . . ?
C24 C10 C8 121.6(4) . . ?
C24 C10 H10 107.1 . . ?
O5 C11 C10 113.1(4) . . ?
O5 C11 H11 109.0 . . ?
O5 C11 C12 112.6(3) . . ?
C10 C11 H11 109.0 . . ?
C10 C11 C12 103.9(3) . . ?
C12 C11 H11 109.0 . . ?
C11 C12 C13 102.4(3) . . ?
C14 C12 C11 107.0(4) . . ?
C14 C12 C13 110.4(3) . . ?
C15 C12 C11 113.2(3) . . ?
C15 C12 C13 121.0(4) . . ?
C15 C12 C14 102.2(3) . . ?
C8 C13 C12 107.7(3) . . ?
C8 C13 H13 105.4 . . ?
C12 C13 H13 105.4 . . ?
C32 C13 C8 115.4(3) . . ?
C32 C13 C12 116.4(4) . . ?
C32 C13 H13 105.4 . . ?
O4 C14 N1 126.5(4) . . ?
O4 C14 C12 124.6(4) . . ?
N1 C14 C12 108.9(4) . . ?
C16 C15 C12 129.9(4) . . ?
C16 C15 C20 120.6(4) . . ?
C20 C15 C12 109.5(4) . . ?
C15 C16 H16 120.2 . . ?
C15 C16 C17 119.5(4) . . ?
C17 C16 H16 120.2 . . ?
C16 C17 C23 120.7(5) . . ?
C18 C17 C16 118.4(5) . . ?
C18 C17 C23 120.8(5) . . ?
C17 C18 H18 118.3 . . ?
C17 C18 C19 123.4(5) . . ?
C19 C18 H18 118.3 . . ?
C18 C19 H19 121.6 . . ?
C20 C19 C18 116.7(5) . . ?
C20 C19 H19 121.6 . . ?
C15 C20 N1 110.0(4) . . ?
C19 C20 N1 128.7(4) . . ?
C19 C20 C15 121.3(4) . . ?
O3 C21 N1 119.9(5) . . ?
O3 C21 C22 122.9(5) . . ?
N1 C21 C22 117.1(5) . . ?
C21 C22 H22A 109.5 . . ?
C21 C22 H22B 109.5 . . ?
C21 C22 H22C 109.5 . . ?
H22A C22 H22B 109.5 . . ?
H22A C22 H22C 109.5 . . ?
H22B C22 H22C 109.5 . . ?
C17 C23 H23A 109.5 . . ?
C17 C23 H23B 109.5 . . ?
C17 C23 H23C 109.5 . . ?
H23A C23 H23B 109.5 . . ?
H23A C23 H23C 109.5 . . ?
H23B C23 H23C 109.5 . . ?
O8 C24 C10 123.0(4) . . ?
O8 C24 C25 125.5(4) . . ?
C25 C24 C10 111.4(4) . . ?
C26 C25 C24 120.9(4) . . ?
C30 C25 C24 119.5(4) . . ?
C30 C25 C26 119.6(4) . . ?
O5 C26 C25 124.1(4) . . ?
O5 C26 C27 116.1(4) . . ?
C27 C26 C25 119.9(5) . . ?
C26 C27 H27 120.1 . . ?
C28 C27 C26 119.8(5) . . ?
C28 C27 H27 120.1 . . ?
C27 C28 H28 119.4 . . ?
C27 C28 C29 121.2(5) . . ?
C29 C28 H28 119.4 . . ?
O9 C29 C28 115.5(5) . . ?
O9 C29 C30 124.9(5) . . ?
C30 C29 C28 119.7(5) . . ?
C25 C30 H30 120.1 . . ?
C29 C30 C25 119.9(5) . . ?
C29 C30 H30 120.1 . . ?
O9 C31 H31A 109.5 . . ?
O9 C31 H31B 109.5 . . ?
O9 C31 H31C 109.5 . . ?
H31A C31 H31B 109.5 . . ?
H31A C31 H31C 109.5 . . ?
H31B C31 H31C 109.5 . . ?
O1 C32 O2 127.5(5) . . ?
O1 C32 C13 123.6(4) . . ?
O2 C32 C13 108.9(4) . . ?
O2 C33 C34 108.6(4) . . ?
O2 C33 C35 102.3(4) . . ?
O2 C33 C36 110.4(4) . . ?
C34 C33 C36 111.3(5) . . ?
C35 C33 C34 112.0(5) . . ?
C35 C33 C36 111.8(5) . . ?
C33 C34 H34A 109.5 . . ?
C33 C34 H34B 109.5 . . ?
C33 C34 H34C 109.5 . . ?
H34A C34 H34B 109.5 . . ?
H34A C34 H34C 109.5 . . ?
H34B C34 H34C 109.5 . . ?
C33 C35 H35A 109.5 . . ?
C33 C35 H35B 109.5 . . ?
C33 C35 H35C 109.5 . . ?
H35A C35 H35B 109.5 . . ?
H35A C35 H35C 109.5 . . ?
H35B C35 H35C 109.5 . . ?
C33 C36 H36A 109.5 . . ?
C33 C36 H36B 109.5 . . ?
C33 C36 H36C 109.5 . . ?
H36A C36 H36B 109.5 . . ?
H36A C36 H36C 109.5 . . ?
H36B C36 H36C 109.5 . . ?
C42 O10 C43 116.3(4) . . ?
C39 O12 C46 113.0(3) . . ?
C58 O17 C59 122.5(3) . . ?
C70 N2 C68 125.7(4) . . ?
C70 N2 C72 125.9(4) . . ?
C72 N2 C68 108.4(3) . . ?
C38 C37 H37 119.6 . . ?
C38 C37 C42 120.8(4) . . ?
C42 C37 H37 119.6 . . ?
C37 C38 H38 119.9 . . ?
C37 C38 C39 120.2(4) . . ?
C39 C38 H38 119.9 . . ?
O12 C39 C38 117.1(4) . . ?
O12 C39 C40 123.5(4) . . ?
C38 C39 C40 119.5(4) . . ?
C39 C40 C41 119.5(4) . . ?
C39 C40 C44 121.1(4) . . ?
C41 C40 C44 119.3(4) . . ?
C40 C41 H41 119.8 . . ?
C42 C41 C40 120.3(4) . . ?
C42 C41 H41 119.8 . . ?
O10 C42 C37 115.1(4) . . ?
O10 C42 C41 125.3(4) . . ?
C41 C42 C37 119.6(4) . . ?
O10 C43 H43A 109.5 . . ?
O10 C43 H43B 109.5 . . ?
O10 C43 H43C 109.5 . . ?
H43A C43 H43B 109.5 . . ?
H43A C43 H43C 109.5 . . ?
H43B C43 H43C 109.5 . . ?
O11 C44 C40 124.9(4) . . ?
O11 C44 C45 123.3(4) . . ?
C40 C44 C45 111.8(4) . . ?
C44 C45 H45 106.7 . . ?
C44 C45 C49 122.4(3) . . ?
C46 C45 C44 109.8(3) . . ?
C46 C45 H45 106.7 . . ?
C46 C45 C49 103.7(4) . . ?
C49 C45 H45 106.7 . . ?
O12 C46 C45 112.3(4) . . ?
O12 C46 H46 109.3 . . ?
O12 C46 C47 111.4(3) . . ?
C45 C46 H46 109.3 . . ?
C45 C46 C47 105.2(3) . . ?
C47 C46 H46 109.3 . . ?
C46 C47 C48 102.2(3) . . ?
C63 C47 C46 114.0(3) . . ?
C63 C47 C48 120.2(4) . . ?
C63 C47 C72 101.7(3) . . ?
C72 C47 C46 107.7(3) . . ?
C72 C47 C48 110.6(3) . . ?
C47 C48 H48 104.9 . . ?
C49 C48 C47 107.8(3) . . ?
C49 C48 H48 104.9 . . ?
C58 C48 C47 117.2(4) . . ?
C58 C48 H48 104.9 . . ?
C58 C48 C49 115.9(3) . . ?
C45 C49 C48 99.4(3) . . ?
C45 C49 C50 113.1(4) . . ?
C45 C49 C53 113.8(3) . . ?
C48 C49 C53 115.8(4) . . ?
C50 C49 C48 112.5(3) . . ?
C50 C49 C53 102.7(3) . . ?
O14 C50 C49 123.2(4) . . ?
O14 C50 C51 128.0(4) . . ?
C51 C50 C49 108.8(4) . . ?
C52 C51 C50 109.6(4) . . ?
C57 C51 C50 129.0(4) . . ?
C57 C51 C52 121.4(4) . . ?
C51 C52 C53 110.5(4) . . ?
C54 C52 C51 120.7(4) . . ?
C54 C52 C53 128.8(4) . . ?
O15 C53 C49 125.2(4) . . ?
O15 C53 C52 126.7(4) . . ?
C52 C53 C49 108.1(3) . . ?
C52 C54 H54 120.9 . . ?
C52 C54 C55 118.2(4) . . ?
C55 C54 H54 120.9 . . ?
C54 C55 H55 119.4 . . ?
C54 C55 C56 121.1(4) . . ?
C56 C55 H55 119.4 . . ?
C55 C56 H56 119.3 . . ?
C57 C56 C55 121.3(5) . . ?
C57 C56 H56 119.3 . . ?
C51 C57 H57 121.3 . . ?
C56 C57 C51 117.3(4) . . ?
C56 C57 H57 121.3 . . ?
O16 C58 O17 127.5(4) . . ?
O16 C58 C48 123.5(4) . . ?
O17 C58 C48 109.0(3) . . ?
O17 C59 C60 109.7(4) . . ?
O17 C59 C61 101.8(4) . . ?
O17 C59 C62 109.8(4) . . ?
C61 C59 C60 111.1(4) . . ?
C61 C59 C62 111.4(5) . . ?
C62 C59 C60 112.5(4) . . ?
C59 C60 H60A 109.5 . . ?
C59 C60 H60B 109.5 . . ?
C59 C60 H60C 109.5 . . ?
H60A C60 H60B 109.5 . . ?
H60A C60 H60C 109.5 . . ?
H60B C60 H60C 109.5 . . ?
C59 C61 H61A 109.5 . . ?
C59 C61 H61B 109.5 . . ?
C59 C61 H61C 109.5 . . ?
H61A C61 H61B 109.5 . . ?
H61A C61 H61C 109.5 . . ?
H61B C61 H61C 109.5 . . ?
C59 C62 H62A 109.5 . . ?
C59 C62 H62B 109.5 . . ?
C59 C62 H62C 109.5 . . ?
H62A C62 H62B 109.5 . . ?
H62A C62 H62C 109.5 . . ?
H62B C62 H62C 109.5 . . ?
C64 C63 C47 129.3(4) . . ?
C68 C63 C47 109.7(4) . . ?
C68 C63 C64 120.9(4) . . ?
C63 C64 H64 120.6 . . ?
C63 C64 C65 118.9(4) . . ?
C65 C64 H64 120.6 . . ?
C64 C65 C69 119.6(5) . . ?
C66 C65 C64 118.6(4) . . ?
C66 C65 C69 121.7(5) . . ?
C65 C66 H66 118.6 . . ?
C67 C66 C65 122.7(4) . . ?
C67 C66 H66 118.6 . . ?
C66 C67 H67 121.3 . . ?
C66 C67 C68 117.3(4) . . ?
C68 C67 H67 121.3 . . ?
C63 C68 N2 110.0(4) . . ?
C63 C68 C67 121.5(4) . . ?
C67 C68 N2 128.5(4) . . ?
C65 C69 H69A 109.5 . . ?
C65 C69 H69B 109.5 . . ?
C65 C69 H69C 109.5 . . ?
H69A C69 H69B 109.5 . . ?
H69A C69 H69C 109.5 . . ?
H69B C69 H69C 109.5 . . ?
O18 C70 N2 120.3(4) . . ?
O18 C70 C71 122.6(4) . . ?
N2 C70 C71 117.1(4) . . ?
C70 C71 H71A 109.5 . . ?
C70 C71 H71B 109.5 . . ?
C70 C71 H71C 109.5 . . ?
H71A C71 H71B 109.5 . . ?
H71A C71 H71C 109.5 . . ?
H71B C71 H71C 109.5 . . ?
O13 C72 N2 126.0(4) . . ?
O13 C72 C47 124.9(4) . . ?
N2 C72 C47 109.1(3) . . ?

loop_
_geom_bond_atom_site_label_1
_geom_bond_atom_site_label_2
_geom_bond_distance
_geom_bond_site_symmetry_2
_geom_bond_publ_flag
O1 C32 1.201(5) . ?
O2 C32 1.322(5) . ?
O2 C33 1.484(6) . ?
O3 C21 1.204(6) . ?
O4 C14 1.215(5) . ?
O5 C11 1.424(5) . ?
O5 C26 1.376(6) . ?
O6 C9 1.222(5) . ?
O7 C7 1.203(5) . ?
O8 C24 1.211(5) . ?
O9 C29 1.362(6) . ?
O9 C31 1.423(8) . ?
N1 C14 1.399(6) . ?
N1 C20 1.440(6) . ?
N1 C21 1.390(6) . ?
C1 C2 1.384(6) . ?
C1 C6 1.407(6) . ?
C1 C9 1.481(6) . ?
C2 H2 0.9300 . ?
C2 C3 1.391(6) . ?
C3 H3 0.9300 . ?
C3 C4 1.385(7) . ?
C4 H4 0.9300 . ?
C4 C5 1.381(6) . ?
C5 H5 0.9300 . ?
C5 C6 1.384(6) . ?
C6 C7 1.476(6) . ?
C7 C8 1.553(6) . ?
C8 C9 1.508(6) . ?
C8 C10 1.531(6) . ?
C8 C13 1.560(6) . ?
C10 H10 0.9800 . ?
C10 C11 1.510(6) . ?
C10 C24 1.520(6) . ?
C11 H11 0.9800 . ?
C11 C12 1.550(6) . ?
C12 C13 1.564(5) . ?
C12 C14 1.530(6) . ?
C12 C15 1.508(6) . ?
C13 H13 0.9800 . ?
C13 C32 1.519(6) . ?
C15 C16 1.383(6) . ?
C15 C20 1.388(6) . ?
C16 H16 0.9300 . ?
C16 C17 1.397(7) . ?
C17 C18 1.379(7) . ?
C17 C23 1.507(7) . ?
C18 H18 0.9300 . ?
C18 C19 1.396(7) . ?
C19 H19 0.9300 . ?
C19 C20 1.384(7) . ?
C21 C22 1.508(8) . ?
C22 H22A 0.9600 . ?
C22 H22B 0.9600 . ?
C22 H22C 0.9600 . ?
C23 H23A 0.9600 . ?
C23 H23B 0.9600 . ?
C23 H23C 0.9600 . ?
C24 C25 1.471(6) . ?
C25 C26 1.406(6) . ?
C25 C30 1.398(7) . ?
C26 C27 1.397(7) . ?
C27 H27 0.9300 . ?
C27 C28 1.363(8) . ?
C28 H28 0.9300 . ?
C28 C29 1.400(7) . ?
C29 C30 1.385(7) . ?
C30 H30 0.9300 . ?
C31 H31A 0.9600 . ?
C31 H31B 0.9600 . ?
C31 H31C 0.9600 . ?
C33 C34 1.518(7) . ?
C33 C35 1.504(8) . ?
C33 C36 1.519(7) . ?
C34 H34A 0.9600 . ?
C34 H34B 0.9600 . ?
C34 H34C 0.9600 . ?
C35 H35A 0.9600 . ?
C35 H35B 0.9600 . ?
C35 H35C 0.9600 . ?
C36 H36A 0.9600 . ?
C36 H36B 0.9600 . ?
C36 H36C 0.9600 . ?
O10 C42 1.370(6) . ?
O10 C43 1.422(6) . ?
O11 C44 1.222(5) . ?
O12 C39 1.373(5) . ?
O12 C46 1.428(5) . ?
O13 C72 1.220(5) . ?
O14 C50 1.205(5) . ?
O15 C53 1.213(5) . ?
O16 C58 1.203(5) . ?
O17 C58 1.325(5) . ?
O17 C59 1.483(6) . ?
O18 C70 1.204(6) . ?
N2 C68 1.437(5) . ?
N2 C70 1.394(6) . ?
N2 C72 1.397(5) . ?
C37 H37 0.9300 . ?
C37 C38 1.373(7) . ?
C37 C42 1.400(7) . ?
C38 H38 0.9300 . ?
C38 C39 1.394(6) . ?
C39 C40 1.403(6) . ?
C40 C41 1.404(7) . ?
C40 C44 1.483(6) . ?
C41 H41 0.9300 . ?
C41 C42 1.375(6) . ?
C43 H43A 0.9600 . ?
C43 H43B 0.9600 . ?
C43 H43C 0.9600 . ?
C44 C45 1.514(6) . ?
C45 H45 0.9800 . ?
C45 C46 1.507(6) . ?
C45 C49 1.522(6) . ?
C46 H46 0.9800 . ?
C46 C47 1.542(6) . ?
C47 C48 1.574(5) . ?
C47 C63 1.509(6) . ?
C47 C72 1.524(6) . ?
C48 H48 0.9800 . ?
C48 C49 1.552(6) . ?
C48 C58 1.507(6) . ?
C49 C50 1.537(6) . ?
C49 C53 1.552(6) . ?
C50 C51 1.486(6) . ?
C51 C52 1.394(6) . ?
C51 C57 1.389(6) . ?
C52 C53 1.480(6) . ?
C52 C54 1.380(6) . ?
C54 H54 0.9300 . ?
C54 C55 1.381(7) . ?
C55 H55 0.9300 . ?
C55 C56 1.388(7) . ?
C56 H56 0.9300 . ?
C56 C57 1.383(7) . ?
C57 H57 0.9300 . ?
C59 C60 1.514(7) . ?
C59 C61 1.505(7) . ?
C59 C62 1.510(7) . ?
C60 H60A 0.9600 . ?
C60 H60B 0.9600 . ?
C60 H60C 0.9600 . ?
C61 H61A 0.9600 . ?
C61 H61B 0.9600 . ?
C61 H61C 0.9600 . ?
C62 H62A 0.9600 . ?
C62 H62B 0.9600 . ?
C62 H62C 0.9600 . ?
C63 C64 1.386(6) . ?
C63 C68 1.379(6) . ?
C64 H64 0.9300 . ?
C64 C65 1.404(7) . ?
C65 C66 1.393(7) . ?
C65 C69 1.512(7) . ?
C66 H66 0.9300 . ?
C66 C67 1.384(7) . ?
C67 H67 0.9300 . ?
C67 C68 1.385(6) . ?
C69 H69A 0.9600 . ?
C69 H69B 0.9600 . ?
C69 H69C 0.9600 . ?
C70 C71 1.502(7) . ?
C71 H71A 0.9600 . ?
C71 H71B 0.9600 . ?
C71 H71C 0.9600 . ?

loop_
_geom_torsion_atom_site_label_1
_geom_torsion_atom_site_label_2
_geom_torsion_atom_site_label_3
_geom_torsion_atom_site_label_4
_geom_torsion
_geom_torsion_site_symmetry_1
_geom_torsion_site_symmetry_2
_geom_torsion_site_symmetry_3
_geom_torsion_site_symmetry_4
_geom_torsion_publ_flag
O5 C11 C12 C13 145.8(3) . . . . ?
O5 C11 C12 C14 29.7(5) . . . . ?
O5 C11 C12 C15 -82.2(4) . . . . ?
O5 C26 C27 C28 -178.7(5) . . . . ?
O7 C7 C8 C9 -176.7(4) . . . . ?
O7 C7 C8 C10 -51.6(6) . . . . ?
O7 C7 C8 C13 56.6(6) . . . . ?
O8 C24 C25 C26 -171.0(4) . . . . ?
O8 C24 C25 C30 12.2(7) . . . . ?
O9 C29 C30 C25 -177.6(5) . . . . ?
C1 C2 C3 C4 -0.6(8) . . . . ?
C1 C6 C7 O7 176.5(5) . . . . ?
C1 C6 C7 C8 -2.9(5) . . . . ?
C2 C1 C6 C5 1.4(7) . . . . ?
C2 C1 C6 C7 -179.6(4) . . . . ?
C2 C1 C9 O6 1.6(8) . . . . ?
C2 C1 C9 C8 -178.5(5) . . . . ?
C2 C3 C4 C5 2.8(8) . . . . ?
C3 C4 C5 C6 -2.8(8) . . . . ?
C4 C5 C6 C1 0.7(7) . . . . ?
C4 C5 C6 C7 -178.1(5) . . . . ?
C5 C6 C7 O7 -4.6(9) . . . . ?
C5 C6 C7 C8 176.0(5) . . . . ?
C6 C1 C2 C3 -1.5(7) . . . . ?
C6 C1 C9 O6 180.0(5) . . . . ?
C6 C1 C9 C8 -0.1(5) . . . . ?
C6 C7 C8 C9 2.7(5) . . . . ?
C6 C7 C8 C10 127.7(4) . . . . ?
C6 C7 C8 C13 -124.0(4) . . . . ?
C7 C8 C9 O6 178.4(5) . . . . ?
C7 C8 C9 C1 -1.6(5) . . . . ?
C7 C8 C10 C11 165.8(3) . . . . ?
C7 C8 C10 C24 -70.2(5) . . . . ?
C7 C8 C13 C12 -151.1(4) . . . . ?
C7 C8 C13 C32 76.9(5) . . . . ?
C8 C10 C11 O5 -168.9(3) . . . . ?
C8 C10 C11 C12 -46.5(4) . . . . ?
C8 C10 C24 O8 21.2(6) . . . . ?
C8 C10 C24 C25 -162.8(4) . . . . ?
C8 C13 C32 O1 -5.0(6) . . . . ?
C8 C13 C32 O2 178.2(3) . . . . ?
C9 C1 C2 C3 176.8(5) . . . . ?
C9 C1 C6 C5 -177.1(4) . . . . ?
C9 C1 C6 C7 1.9(5) . . . . ?
C9 C8 C10 C11 -76.1(4) . . . . ?
C9 C8 C10 C24 47.9(6) . . . . ?
C9 C8 C13 C12 89.8(4) . . . . ?
C9 C8 C13 C32 -42.2(5) . . . . ?
C10 C8 C9 O6 56.0(7) . . . . ?
C10 C8 C9 C1 -124.0(4) . . . . ?
C10 C8 C13 C12 -34.1(4) . . . . ?
C10 C8 C13 C32 -166.1(3) . . . . ?
C10 C11 C12 C13 23.1(4) . . . . ?
C10 C11 C12 C14 -93.1(4) . . . . ?
C10 C11 C12 C15 155.1(3) . . . . ?
C10 C24 C25 C26 13.1(6) . . . . ?
C10 C24 C25 C30 -163.7(4) . . . . ?
C11 O5 C26 C25 12.2(6) . . . . ?
C11 O5 C26 C27 -167.4(4) . . . . ?
C11 C10 C24 O8 141.7(4) . . . . ?
C11 C10 C24 C25 -42.3(5) . . . . ?
C11 C12 C13 C8 7.5(4) . . . . ?
C11 C12 C13 C32 138.9(4) . . . . ?
C11 C12 C14 O4 69.1(5) . . . . ?
C11 C12 C14 N1 -111.0(4) . . . . ?
C11 C12 C15 C16 -69.7(6) . . . . ?
C11 C12 C15 C20 110.0(4) . . . . ?
C12 C13 C32 O1 -132.7(5) . . . . ?
C12 C13 C32 O2 50.5(5) . . . . ?
C12 C15 C16 C17 -178.5(4) . . . . ?
C12 C15 C20 N1 -0.3(5) . . . . ?
C12 C15 C20 C19 179.2(4) . . . . ?
C13 C8 C9 O6 -58.3(6) . . . . ?
C13 C8 C9 C1 121.7(4) . . . . ?
C13 C8 C10 C11 48.8(4) . . . . ?
C13 C8 C10 C24 172.7(4) . . . . ?
C13 C12 C14 O4 -41.6(6) . . . . ?
C13 C12 C14 N1 138.3(4) . . . . ?
C13 C12 C15 C16 52.5(7) . . . . ?
C13 C12 C15 C20 -127.9(4) . . . . ?
C14 N1 C20 C15 5.8(5) . . . . ?
C14 N1 C20 C19 -173.6(5) . . . . ?
C14 N1 C21 O3 165.7(5) . . . . ?
C14 N1 C21 C22 -17.1(7) . . . . ?
C14 C12 C13 C8 121.1(4) . . . . ?
C14 C12 C13 C32 -107.4(4) . . . . ?
C14 C12 C15 C16 175.6(5) . . . . ?
C14 C12 C15 C20 -4.7(5) . . . . ?
C15 C12 C13 C8 -119.7(4) . . . . ?
C15 C12 C13 C32 11.8(6) . . . . ?
C15 C12 C14 O4 -171.7(4) . . . . ?
C15 C12 C14 N1 8.2(5) . . . . ?
C15 C16 C17 C18 -1.5(7) . . . . ?
C15 C16 C17 C23 176.6(5) . . . . ?
C16 C15 C20 N1 179.4(4) . . . . ?
C16 C15 C20 C19 -1.1(7) . . . . ?
C16 C17 C18 C19 0.3(8) . . . . ?
C17 C18 C19 C20 0.5(8) . . . . ?
C18 C19 C20 N1 179.2(5) . . . . ?
C18 C19 C20 C15 -0.1(7) . . . . ?
C20 N1 C14 O4 171.1(4) . . . . ?
C20 N1 C14 C12 -8.8(5) . . . . ?
C20 N1 C21 O3 -13.7(7) . . . . ?
C20 N1 C21 C22 163.5(4) . . . . ?
C20 C15 C16 C17 1.9(7) . . . . ?
C21 N1 C14 O4 -8.3(8) . . . . ?
C21 N1 C14 C12 171.8(4) . . . . ?
C21 N1 C20 C15 -174.8(4) . . . . ?
C21 N1 C20 C19 5.8(8) . . . . ?
C23 C17 C18 C19 -177.8(5) . . . . ?
C24 C10 C11 O5 59.9(5) . . . . ?
C24 C10 C11 C12 -177.7(3) . . . . ?
C24 C25 C26 O5 3.3(7) . . . . ?
C24 C25 C26 C27 -177.1(4) . . . . ?
C24 C25 C30 C29 175.9(4) . . . . ?
C25 C26 C27 C28 1.6(7) . . . . ?
C26 O5 C11 C10 -43.8(5) . . . . ?
C26 O5 C11 C12 -161.3(4) . . . . ?
C26 C25 C30 C29 -0.9(7) . . . . ?
C26 C27 C28 C29 -1.9(8) . . . . ?
C27 C28 C29 O9 179.2(5) . . . . ?
C27 C28 C29 C30 0.7(8) . . . . ?
C28 C29 C30 C25 0.7(7) . . . . ?
C30 C25 C26 O5 -179.8(4) . . . . ?
C30 C25 C26 C27 -0.2(7) . . . . ?
C31 O9 C29 C28 177.6(5) . . . . ?
C31 O9 C29 C30 -4.1(8) . . . . ?
C32 O2 C33 C34 -65.9(6) . . . . ?
C32 O2 C33 C35 175.5(4) . . . . ?
C32 O2 C33 C36 56.4(6) . . . . ?
C33 O2 C32 O1 0.4(7) . . . . ?
C33 O2 C32 C13 177.1(4) . . . . ?
O11 C44 C45 C46 -144.5(4) . . . . ?
O11 C44 C45 C49 -22.8(6) . . . . ?
O12 C39 C40 C41 176.7(4) . . . . ?
O12 C39 C40 C44 -5.1(7) . . . . ?
O12 C46 C47 C48 -144.3(3) . . . . ?
O12 C46 C47 C63 84.3(4) . . . . ?
O12 C46 C47 C72 -27.7(4) . . . . ?
O14 C50 C51 C52 -179.1(5) . . . . ?
O14 C50 C51 C57 -0.6(9) . . . . ?
C37 C38 C39 O12 -177.5(4) . . . . ?
C37 C38 C39 C40 2.8(7) . . . . ?
C38 C37 C42 O10 176.4(5) . . . . ?
C38 C37 C42 C41 -3.2(8) . . . . ?
C38 C39 C40 C41 -3.6(6) . . . . ?
C38 C39 C40 C44 174.6(4) . . . . ?
C39 O12 C46 C45 50.7(4) . . . . ?
C39 O12 C46 C47 168.4(3) . . . . ?
C39 C40 C41 C42 1.0(7) . . . . ?
C39 C40 C44 O11 175.8(4) . . . . ?
C39 C40 C44 C45 -7.2(6) . . . . ?
C40 C41 C42 O10 -177.2(4) . . . . ?
C40 C41 C42 C37 2.3(7) . . . . ?
C40 C44 C45 C46 38.4(5) . . . . ?
C40 C44 C45 C49 160.1(4) . . . . ?
C41 C40 C44 O11 -6.0(7) . . . . ?
C41 C40 C44 C45 171.0(4) . . . . ?
C42 C37 C38 C39 0.6(8) . . . . ?
C43 O10 C42 C37 -173.7(5) . . . . ?
C43 O10 C42 C41 5.9(8) . . . . ?
C44 C40 C41 C42 -177.2(4) . . . . ?
C44 C45 C46 O12 -62.5(4) . . . . ?
C44 C45 C46 C47 176.2(3) . . . . ?
C44 C45 C49 C48 -169.9(4) . . . . ?
C44 C45 C49 C50 70.6(5) . . . . ?
C44 C45 C49 C53 -46.1(5) . . . . ?
C45 C46 C47 C48 -22.4(4) . . . . ?
C45 C46 C47 C63 -153.7(3) . . . . ?
C45 C46 C47 C72 94.2(4) . . . . ?
C45 C49 C50 O14 58.5(6) . . . . ?
C45 C49 C50 C51 -120.7(4) . . . . ?
C45 C49 C53 O15 -61.2(6) . . . . ?
C45 C49 C53 C52 118.7(4) . . . . ?
C46 O12 C39 C38 163.3(4) . . . . ?
C46 O12 C39 C40 -16.9(6) . . . . ?
C46 C45 C49 C48 -45.3(4) . . . . ?
C46 C45 C49 C50 -164.9(3) . . . . ?
C46 C45 C49 C53 78.4(4) . . . . ?
C46 C47 C48 C49 -6.0(4) . . . . ?
C46 C47 C48 C58 -138.9(4) . . . . ?
C46 C47 C63 C64 68.3(6) . . . . ?
C46 C47 C63 C68 -109.4(4) . . . . ?
C46 C47 C72 O13 -70.2(5) . . . . ?
C46 C47 C72 N2 110.4(4) . . . . ?
C47 C48 C49 C45 31.2(4) . . . . ?
C47 C48 C49 C50 151.1(3) . . . . ?
C47 C48 C49 C53 -91.2(4) . . . . ?
C47 C48 C58 O16 132.6(4) . . . . ?
C47 C48 C58 O17 -49.6(5) . . . . ?
C47 C63 C64 C65 -179.2(4) . . . . ?
C47 C63 C68 N2 -0.7(5) . . . . ?
C47 C63 C68 C67 178.8(4) . . . . ?
C48 C47 C63 C64 -53.6(6) . . . . ?
C48 C47 C63 C68 128.8(4) . . . . ?
C48 C47 C72 O13 40.7(6) . . . . ?
C48 C47 C72 N2 -138.6(4) . . . . ?
C48 C49 C50 O14 -53.2(6) . . . . ?
C48 C49 C50 C51 127.6(4) . . . . ?
C48 C49 C53 O15 53.1(6) . . . . ?
C48 C49 C53 C52 -127.0(4) . . . . ?
C49 C45 C46 O12 165.2(3) . . . . ?
C49 C45 C46 C47 43.8(4) . . . . ?
C49 C48 C58 O16 3.4(6) . . . . ?
C49 C48 C58 O17 -178.8(3) . . . . ?
C49 C50 C51 C52 0.0(5) . . . . ?
C49 C50 C51 C57 178.6(5) . . . . ?
C50 C49 C53 O15 176.1(4) . . . . ?
C50 C49 C53 C52 -4.0(5) . . . . ?
C50 C51 C52 C53 -2.7(6) . . . . ?
C50 C51 C52 C54 178.6(4) . . . . ?
C50 C51 C57 C56 -178.8(5) . . . . ?
C51 C52 C53 O15 -175.8(5) . . . . ?
C51 C52 C53 C49 4.3(5) . . . . ?
C51 C52 C54 C55 0.2(8) . . . . ?
C52 C51 C57 C56 -0.4(8) . . . . ?
C52 C54 C55 C56 0.2(8) . . . . ?
C53 C49 C50 O14 -178.4(4) . . . . ?
C53 C49 C50 C51 2.4(5) . . . . ?
C53 C52 C54 C55 -178.3(5) . . . . ?
C54 C52 C53 O15 2.8(8) . . . . ?
C54 C52 C53 C49 -177.1(5) . . . . ?
C54 C55 C56 C57 -0.7(9) . . . . ?
C55 C56 C57 C51 0.8(8) . . . . ?
C57 C51 C52 C53 178.6(4) . . . . ?
C57 C51 C52 C54 -0.1(8) . . . . ?
C58 O17 C59 C60 -61.2(5) . . . . ?
C58 O17 C59 C61 -178.9(4) . . . . ?
C58 O17 C59 C62 63.0(6) . . . . ?
C58 C48 C49 C45 164.8(3) . . . . ?
C58 C48 C49 C50 -75.3(5) . . . . ?
C58 C48 C49 C53 42.4(5) . . . . ?
C59 O17 C58 O16 -1.7(7) . . . . ?
C59 O17 C58 C48 -179.3(3) . . . . ?
C63 C47 C48 C49 121.5(4) . . . . ?
C63 C47 C48 C58 -11.4(5) . . . . ?
C63 C47 C72 O13 169.6(4) . . . . ?
C63 C47 C72 N2 -9.8(4) . . . . ?
C63 C64 C65 C66 1.4(7) . . . . ?
C63 C64 C65 C69 -178.2(5) . . . . ?
C64 C63 C68 N2 -178.6(4) . . . . ?
C64 C63 C68 C67 0.9(7) . . . . ?
C64 C65 C66 C67 -0.3(8) . . . . ?
C65 C66 C67 C68 -0.6(7) . . . . ?
C66 C67 C68 N2 179.7(4) . . . . ?
C66 C67 C68 C63 0.3(7) . . . . ?
C68 N2 C70 O18 15.6(7) . . . . ?
C68 N2 C70 C71 -162.5(4) . . . . ?
C68 N2 C72 O13 -169.5(4) . . . . ?
C68 N2 C72 C47 9.8(4) . . . . ?
C68 C63 C64 C65 -1.8(7) . . . . ?
C69 C65 C66 C67 179.4(5) . . . . ?
C70 N2 C68 C63 172.0(4) . . . . ?
C70 N2 C68 C67 -7.5(7) . . . . ?
C70 N2 C72 O13 12.7(7) . . . . ?
C70 N2 C72 C47 -168.0(4) . . . . ?
C72 N2 C68 C63 -5.8(5) . . . . ?
C72 N2 C68 C67 174.7(4) . . . . ?
C72 N2 C70 O18 -167.0(4) . . . . ?
C72 N2 C70 C71 14.9(6) . . . . ?
C72 C47 C48 C49 -120.4(4) . . . . ?
C72 C47 C48 C58 106.7(4) . . . . ?
C72 C47 C63 C64 -176.1(4) . . . . ?
C72 C47 C63 C68 6.2(4) . . . . ?

loop_
_smtbx_masks_void_nr
_smtbx_masks_void_average_x
_smtbx_masks_void_average_y
_smtbx_masks_void_average_z
_smtbx_masks_void_volume
_smtbx_masks_void_count_electrons
_smtbx_masks_void_content
1 0.000 0.000 0.500 370.9 41.9 ?
2 0.000 0.500 0.000 370.9 41.9 ?
